data_7047781
loop_
_publ_author_name
'Erickson, Alexander N.'
'Brown, Seth N.'

_publ_section_title
;
 Molybdenum(vi) tris(amidophenoxide) complexes.
;
_journal_issue 43
_journal_name_full 'Dalton transactions (Cambridge, England : 2003)'
_journal_page_first 15583
_journal_page_last 15595
_journal_paper_doi 10.1039/c8dt03392g
_journal_volume 47
_journal_year 2018
_chemical_formula_moiety 'C80 H102 Mo2 N4 O7, C7 D8'
_chemical_formula_sum 'C87 H102 D8 Mo2 N4 O7'
_chemical_formula_weight 1523.71
_chemical_name_common '/m(O)-(Mo(O)(^H^ap)(^H^apH))~2~ . C7D8'
_chemical_name_systematic
'\m-oxo-bis(oxo-(2-(phenylamido)-4,6-di-tert-butylphenoxo)- (2-(phenylamino)-4,6-di-tert-butylphenoxo)molybdenum(VI))deuterotoluene solvate'
_space_group_crystal_system monoclinic
_space_group_IT_number 14
_space_group_name_Hall '-P 2yn'
_space_group_name_H-M_alt 'P 1 21/n 1'
_symmetry_space_group_name_Hall '-P 2yn'
_symmetry_space_group_name_H-M 'P 1 21/n 1'
_atom_sites_solution_hydrogens mixed
_atom_sites_solution_primary direct
_atom_sites_solution_secondary difmap
_audit_creation_method SHELXL-2014/7
_audit_update_record
;
2018-08-15 deposited with the CCDC.
2018-10-16 downloaded from the CCDC.
;
_cell_angle_alpha 90
_cell_angle_beta 109.0155(15)
_cell_angle_gamma 90
_cell_formula_units_Z 4
_cell_length_a 16.4155(8)
_cell_length_b 23.0354(11)
_cell_length_c 22.6673(11)
_cell_measurement_reflns_used 9321
_cell_measurement_temperature 120(2)
_cell_measurement_theta_max 28.08
_cell_measurement_theta_min 2.56
_cell_volume 8103.6(7)
_computing_cell_refinement 'Bruker SAINT (Bruker, 2015)'
_computing_data_collection 'Bruker APEX-3 (Bruker, 2015)'
_computing_data_reduction 'Bruker SAINT (Bruker, 2015)'
_computing_molecular_graphics 'Bruker XP (Bruker, 2015)'
_computing_publication_material 'CIFTAB (Sheldrick, 2008)'
_computing_structure_refinement 'SHELXL-2014/7 (Sheldrick, 2015)'
_computing_structure_solution 'SHELXT-2014/2 (Sheldrick, 2015)'
_diffrn_ambient_temperature 120(2)
_diffrn_detector_area_resol_mean 8.33
_diffrn_measured_fraction_theta_full 1.000
_diffrn_measured_fraction_theta_max 0.997
_diffrn_measurement_device_type 'Bruker Kappa X8-APEX-II'
_diffrn_measurement_method 'combination of \w and \f-scans '
_diffrn_radiation_monochromator graphite
_diffrn_radiation_source 'fine-focus sealed tube'
_diffrn_radiation_type MoK\a
_diffrn_radiation_wavelength 0.71073
_diffrn_reflns_av_R_equivalents 0.0305
_diffrn_reflns_av_unetI/netI 0.0212
_diffrn_reflns_Laue_measured_fraction_full 1.000
_diffrn_reflns_Laue_measured_fraction_max 0.997
_diffrn_reflns_limit_h_max 21
_diffrn_reflns_limit_h_min -21
_diffrn_reflns_limit_k_max 26
_diffrn_reflns_limit_k_min -30
_diffrn_reflns_limit_l_max 30
_diffrn_reflns_limit_l_min -29
_diffrn_reflns_number 154868
_diffrn_reflns_point_group_measured_fraction_full 1.000
_diffrn_reflns_point_group_measured_fraction_max 0.997
_diffrn_reflns_theta_full 25.242
_diffrn_reflns_theta_max 28.149
_diffrn_reflns_theta_min 1.298
_exptl_absorpt_coefficient_mu 0.364
_exptl_absorpt_correction_T_max 0.7456
_exptl_absorpt_correction_T_min 0.6881
_exptl_absorpt_correction_type multi-scan
_exptl_absorpt_process_details
;
L. Krause, R. Herbst-Irmer, G. M. Sheldrick & D. Stalke. J. Appl.
Cryst., 2015, 48, 3.
;
_exptl_crystal_colour Black
_exptl_crystal_density_diffrn 1.249
_exptl_crystal_density_method 'not measured'
_exptl_crystal_description Rectangular
_exptl_crystal_F_000 3200
_exptl_crystal_recrystallization_method
'The ligand ^H^apH~2~ was reacted with MoO~2~(acac)~2~ in Toluene-d~8~. Toluene was removed in vacuo and the residue was dissolved in hexanes. Crystals deposited on standing 3 months at room temperature.'
_exptl_crystal_size_max 0.381
_exptl_crystal_size_mid 0.292
_exptl_crystal_size_min 0.164
_refine_diff_density_max 0.656
_refine_diff_density_min -0.563
_refine_diff_density_rms 0.062
_refine_ls_extinction_method none
_refine_ls_goodness_of_fit_ref 1.070
_refine_ls_hydrogen_treatment mixed
_refine_ls_matrix_type full
_refine_ls_number_parameters 1310
_refine_ls_number_reflns 19803
_refine_ls_number_restraints 0
_refine_ls_restrained_S_all 1.070
_refine_ls_R_factor_all 0.0450
_refine_ls_R_factor_gt 0.0313
_refine_ls_shift/su_max 0.004
_refine_ls_shift/su_mean 0.000
_refine_ls_structure_factor_coef Fsqd
_refine_ls_weighting_details 'w=1/[\s^2^(Fo^2^)+(0.0328P)^2^+7.0062P] where P=(Fo^2^+2Fc^2^)/3'
_refine_ls_weighting_scheme calc
_refine_ls_wR_factor_gt 0.0730
_refine_ls_wR_factor_ref 0.0808
_reflns_Friedel_coverage 0.000
_reflns_number_gt 16394
_reflns_number_total 19803
_reflns_threshold_expression 'I > 2\s(I)'
_cod_data_source_file c8dt03392g2.cif
_cod_data_source_block moac3
_cod_depositor_comments 'Adding full bibliography for 7047780--7047786.cif.'
_cod_database_code 7047781
_shelx_shelxl_version_number 2014/7
_shelx_space_group_comment
;
The symmetry employed for this shelxl refinement is uniquely defined
by the following loop, which should always be used as a source of
symmetry information in preference to the above space-group names.
They are only intended as comments.
;
_shelx_estimated_absorpt_t_min 0.874
_shelx_estimated_absorpt_t_max 0.943

loop_
_space_group_symop_operation_xyz
'x, y, z'
'-x+1/2, y+1/2, -z+1/2'
'-x, -y, -z'
'x-1/2, -y-1/2, z-1/2'

loop_
_atom_site_label
_atom_site_type_symbol
_atom_site_fract_x
_atom_site_fract_y
_atom_site_fract_z
_atom_site_U_iso_or_equiv
_atom_site_adp_type
_atom_site_occupancy
_atom_site_site_symmetry_order
_atom_site_calc_flag
_atom_site_refinement_flags_posn
_atom_site_refinement_flags_adp
Mo1 Mo 0.14201(2) 0.92095(2) 0.60322(2) 0.01831(4) Uani 1 1 d . .
Mo2 Mo 0.35786(2) 0.90197(2) 0.58678(2) 0.01907(4) Uani 1 1 d . .
O O 0.25375(8) 0.90362(6) 0.60256(6) 0.0233(3) Uani 1 1 d . .
O2 O 0.19427(8) 0.96076(5) 0.68351(6) 0.0211(3) Uani 1 1 d . .
O1 O 0.13275(8) 0.85068(5) 0.65505(6) 0.0213(3) Uani 1 1 d . .
O4 O 0.32794(8) 0.82535(5) 0.54725(6) 0.0218(3) Uani 1 1 d . .
O3 O 0.42359(8) 0.85376(5) 0.66202(6) 0.0214(3) Uani 1 1 d . .
O10 O 0.10850(9) 0.97103(5) 0.54600(6) 0.0237(3) Uani 1 1 d . .
O20 O 0.34229(9) 0.95402(6) 0.53119(6) 0.0251(3) Uani 1 1 d . .
N2 N 0.02812(10) 0.95308(7) 0.63346(7) 0.0196(3) Uani 1 1 d . .
N1 N 0.07508(9) 0.86112(6) 0.54031(7) 0.0189(3) Uani 1 1 d . .
N4 N 0.47285(10) 0.87465(7) 0.55146(8) 0.0217(3) Uani 1 1 d . .
N3 N 0.42692(10) 0.95985(6) 0.65117(7) 0.0202(3) Uani 1 1 d . .
C21 C 0.15048(11) 0.96662(7) 0.72439(8) 0.0195(3) Uani 1 1 d . .
C22 C 0.06142(12) 0.96186(8) 0.70055(8) 0.0204(3) Uani 1 1 d . .
C23 C 0.01039(12) 0.96747(8) 0.73764(9) 0.0222(4) Uani 1 1 d . .
C24 C 0.04793(12) 0.97797(8) 0.80092(9) 0.0225(4) Uani 1 1 d . .
C25 C 0.13722(12) 0.98257(8) 0.82443(9) 0.0221(4) Uani 1 1 d . .
C26 C 0.19106(11) 0.97700(8) 0.78800(8) 0.0202(3) Uani 1 1 d . .
C27 C 0.28915(12) 0.98063(8) 0.81538(9) 0.0241(4) Uani 1 1 d . .
C28 C -0.00961(13) 0.98167(9) 0.84207(9) 0.0262(4) Uani 1 1 d . .
C11 C 0.09330(11) 0.80333(8) 0.62718(8) 0.0201(3) Uani 1 1 d . .
C12 C 0.06051(11) 0.80733(8) 0.56166(8) 0.0190(3) Uani 1 1 d . .
C13 C 0.01887(12) 0.76044(8) 0.52511(9) 0.0212(4) Uani 1 1 d . .
C14 C 0.00756(12) 0.71015(8) 0.55418(9) 0.0228(4) Uani 1 1 d . .
C15 C 0.03814(12) 0.70806(8) 0.61991(9) 0.0240(4) Uani 1 1 d . .
C16 C 0.08140(12) 0.75249(8) 0.65793(9) 0.0224(4) Uani 1 1 d . .
C17 C 0.11860(13) 0.74670(9) 0.72906(9) 0.0280(4) Uani 1 1 d . .
C18 C -0.03936(13) 0.65758(8) 0.51721(10) 0.0281(4) Uani 1 1 d . .
H18F H -0.0838(17) 0.6299(12) 0.4271(12) 0.046(7) Uiso 1 1 d . .
C41 C 0.39046(11) 0.78787(8) 0.54553(8) 0.0204(3) Uani 1 1 d . .
C42 C 0.46847(12) 0.81166(8) 0.54605(8) 0.0221(4) Uani 1 1 d . .
C43 C 0.53545(12) 0.77791(8) 0.54188(9) 0.0235(4) Uani 1 1 d . .
C44 C 0.52696(12) 0.71812(8) 0.53895(8) 0.0225(4) Uani 1 1 d . .
C45 C 0.44934(12) 0.69447(8) 0.54027(8) 0.0223(4) Uani 1 1 d . .
C46 C 0.37954(11) 0.72765(8) 0.54360(8) 0.0208(4) Uani 1 1 d . .
C47 C 0.29617(12) 0.70000(8) 0.54630(9) 0.0230(4) Uani 1 1 d . .
C48 C 0.60301(13) 0.68113(9) 0.53601(9) 0.0267(4) Uani 1 1 d . .
C31 C 0.47617(11) 0.87907(8) 0.71270(8) 0.0207(3) Uani 1 1 d . .
C32 C 0.47978(11) 0.93963(8) 0.70815(8) 0.0201(3) Uani 1 1 d . .
C33 C 0.53350(12) 0.97265(8) 0.75743(9) 0.0219(4) Uani 1 1 d . .
C34 C 0.58448(11) 0.94472(8) 0.81012(8) 0.0220(4) Uani 1 1 d . .
C35 C 0.57940(12) 0.88385(8) 0.81352(9) 0.0228(4) Uani 1 1 d . .
C36 C 0.52648(11) 0.84941(8) 0.76657(8) 0.0215(4) Uani 1 1 d . .
C37 C 0.51937(12) 0.78364(8) 0.77268(9) 0.0243(4) Uani 1 1 d . .
C38 C 0.64683(12) 0.97731(9) 0.86528(9) 0.0260(4) Uani 1 1 d . .
C201 C -0.05403(11) 0.92345(8) 0.60885(8) 0.0210(4) Uani 1 1 d . .
C202 C -0.11782(13) 0.94898(9) 0.56016(9) 0.0252(4) Uani 1 1 d . .
C203 C -0.19509(13) 0.92032(10) 0.53400(10) 0.0311(4) Uani 1 1 d . .
C204 C -0.20828(13) 0.86662(10) 0.55574(10) 0.0335(5) Uani 1 1 d . .
C205 C -0.14458(13) 0.84170(9) 0.60502(10) 0.0304(4) Uani 1 1 d . .
C206 C -0.06721(13) 0.87041(9) 0.63239(9) 0.0254(4) Uani 1 1 d . .
C271 C 0.32108(14) 1.03268(10) 0.78686(11) 0.0326(5) Uani 1 1 d . .
C272 C 0.31938(14) 0.98858(10) 0.88612(10) 0.0296(4) Uani 1 1 d . .
C273 C 0.32925(14) 0.92450(10) 0.80091(10) 0.0303(4) Uani 1 1 d . .
C281 C -0.07889(16) 1.02803(11) 0.81616(12) 0.0370(5) Uani 1 1 d . .
C282 C 0.04066(15) 0.99666(11) 0.90938(10) 0.0328(5) Uani 1 1 d . .
C283 C -0.05265(16) 0.92266(11) 0.84094(12) 0.0369(5) Uani 1 1 d . .
C101 C 0.03437(12) 0.87320(7) 0.47545(8) 0.0213(4) Uani 1 1 d . .
C102 C -0.05461(14) 0.87264(9) 0.44960(10) 0.0305(4) Uani 1 1 d . .
C103 C -0.09281(17) 0.88595(10) 0.38702(10) 0.0394(5) Uani 1 1 d . .
C104 C -0.04337(18) 0.89890(9) 0.35041(10) 0.0387(5) Uani 1 1 d . .
C105 C 0.04457(19) 0.89952(10) 0.37610(10) 0.0391(5) Uani 1 1 d . .
C106 C 0.08422(15) 0.88687(9) 0.43882(9) 0.0288(4) Uani 1 1 d . .
C171 C 0.21682(15) 0.75138(12) 0.74857(11) 0.0393(5) Uani 1 1 d . .
C172 C 0.0956(2) 0.68828(11) 0.75119(12) 0.0453(6) Uani 1 1 d . .
C173 C 0.08490(17) 0.79429(11) 0.76204(11) 0.0361(5) Uani 1 1 d . .
C181 C -0.12608(16) 0.65181(12) 0.52793(15) 0.0422(6) Uani 1 1 d . .
C182 C -0.05492(18) 0.66413(11) 0.44755(11) 0.0407(6) Uani 1 1 d . .
C183 C 0.01365(16) 0.60247(10) 0.53911(12) 0.0365(5) Uani 1 1 d . .
C401 C 0.55657(11) 0.89934(8) 0.58359(9) 0.0221(4) Uani 1 1 d . .
C402 C 0.60583(12) 0.87803(9) 0.64142(9) 0.0250(4) Uani 1 1 d . .
C403 C 0.68255(13) 0.90494(10) 0.67390(10) 0.0293(4) Uani 1 1 d . .
C404 C 0.71078(13) 0.95227(10) 0.64878(10) 0.0322(5) Uani 1 1 d . .
C405 C 0.66321(13) 0.97208(9) 0.59034(10) 0.0295(4) Uani 1 1 d . .
C406 C 0.58596(13) 0.94569(9) 0.55747(10) 0.0256(4) Uani 1 1 d . .
C471 C 0.30105(14) 0.63396(9) 0.54818(12) 0.0320(4) Uani 1 1 d . .
C472 C 0.27737(14) 0.71973(10) 0.60511(10) 0.0308(4) Uani 1 1 d . .
C473 C 0.22109(13) 0.71765(10) 0.48854(10) 0.0302(4) Uani 1 1 d . .
C481 C 0.68070(15) 0.69331(12) 0.59387(12) 0.0411(6) Uani 1 1 d . .
C482 C 0.62495(17) 0.69698(12) 0.47740(12) 0.0396(5) Uani 1 1 d . .
C483 C 0.58341(16) 0.61670(10) 0.53419(14) 0.0391(5) Uani 1 1 d . .
C301 C 0.43016(12) 1.02009(8) 0.63689(8) 0.0209(4) Uani 1 1 d . .
C302 C 0.50688(13) 1.04543(9) 0.63741(10) 0.0278(4) Uani 1 1 d . .
C303 C 0.50723(16) 1.10316(10) 0.62028(11) 0.0349(5) Uani 1 1 d . .
C304 C 0.43254(16) 1.13506(9) 0.60343(10) 0.0356(5) Uani 1 1 d . .
C305 C 0.35679(15) 1.10994(9) 0.60405(9) 0.0312(5) Uani 1 1 d . .
C306 C 0.35495(13) 1.05232(8) 0.62057(9) 0.0245(4) Uani 1 1 d . .
C371 C 0.58060(15) 0.76119(9) 0.83479(10) 0.0320(5) Uani 1 1 d . .
C372 C 0.42738(14) 0.76939(10) 0.76970(10) 0.0304(4) Uani 1 1 d . .
C373 C 0.54125(15) 0.75162(9) 0.72052(10) 0.0308(4) Uani 1 1 d . .
C381 C 0.62114(17) 0.96794(11) 0.92364(10) 0.0355(5) Uani 1 1 d . .
C382 C 0.73778(14) 0.95395(12) 0.87691(12) 0.0381(5) Uani 1 1 d . .
C383 C 0.64731(18) 1.04212(10) 0.85272(12) 0.0394(5) Uani 1 1 d . .
C51 C 0.6762(2) 1.22282(15) 0.67634(18) 0.0669(9) Uani 1 1 d . .
C52 C 0.6826(2) 1.20663(16) 0.62197(15) 0.0649(9) Uani 1 1 d . .
D52 D 0.6613 1.2317 0.5870 0.078 Uiso 1 1 calc R U
C53 C 0.7189(2) 1.15535(18) 0.61476(17) 0.0685(9) Uani 1 1 d . .
D53 D 0.7239 1.1454 0.5754 0.082 Uiso 1 1 calc R U
C54 C 0.7481(2) 1.11811(16) 0.6638(2) 0.0807(11) Uani 1 1 d . .
D54 D 0.7733 1.0820 0.6590 0.097 Uiso 1 1 calc R U
C55 C 0.7406(2) 1.1334(2) 0.7198(2) 0.0894(13) Uani 1 1 d . .
D55 D 0.7601 1.1079 0.7546 0.107 Uiso 1 1 calc R U
C56 C 0.7043(2) 1.1863(2) 0.72570(16) 0.0821(11) Uani 1 1 d . .
D56 D 0.6991 1.1972 0.7647 0.098 Uiso 1 1 calc R U
C57 C 0.6378(4) 1.2799(2) 0.6833(4) 0.174(3) Uani 1 1 d . .
D57A D 0.6634 1.3104 0.6648 0.261 Uiso 1 1 calc R U
D57B D 0.6493 1.2882 0.7276 0.261 Uiso 1 1 calc R U
D57C D 0.5754 1.2787 0.6619 0.261 Uiso 1 1 calc R U
H45 H 0.4436(12) 0.6543(9) 0.5402(9) 0.017(5) Uiso 1 1 d . .
H402 H 0.5880(13) 0.8464(10) 0.6587(10) 0.023(5) Uiso 1 1 d . .
H27F H 0.3794(16) 0.9888(10) 0.9005(11) 0.033(6) Uiso 1 1 d . .
H27E H 0.2972(14) 1.0232(10) 0.8981(10) 0.028(6) Uiso 1 1 d . .
H35 H 0.6128(13) 0.8653(9) 0.8486(10) 0.022(5) Uiso 1 1 d . .
H27D H 0.2999(14) 0.9576(10) 0.9063(10) 0.027(6) Uiso 1 1 d . .
H25 H 0.1623(13) 0.9895(9) 0.8664(10) 0.021(5) Uiso 1 1 d . .
H37H H 0.6010(16) 0.7594(10) 0.7219(11) 0.033(6) Uiso 1 1 d . .
H15 H 0.0285(13) 0.6737(9) 0.6381(9) 0.020(5) Uiso 1 1 d . .
H13 H 0.0014(13) 0.7642(9) 0.4822(10) 0.021(5) Uiso 1 1 d . .
H306 H 0.3037(14) 1.0347(9) 0.6206(9) 0.021(5) Uiso 1 1 d . .
H47D H 0.2244(14) 0.7009(9) 0.6070(10) 0.026(6) Uiso 1 1 d . .
H28E H 0.0843(15) 0.9683(10) 0.9286(11) 0.031(6) Uiso 1 1 d . .
H43 H 0.5883(14) 0.7966(9) 0.5427(10) 0.027(6) Uiso 1 1 d . .
H37B H 0.6405(15) 0.7681(10) 0.8389(10) 0.030(6) Uiso 1 1 d . .
H27B H 0.3069(15) 1.0294(10) 0.7419(12) 0.036(6) Uiso 1 1 d . .
H106 H 0.1399(14) 0.8876(9) 0.4554(10) 0.022(5) Uiso 1 1 d . .
H28D H 0.0016(15) 0.9972(10) 0.9347(11) 0.033(6) Uiso 1 1 d . .
H404 H 0.7624(15) 0.9698(10) 0.6707(11) 0.034(6) Uiso 1 1 d . .
H37G H 0.5037(15) 0.7632(10) 0.6794(11) 0.033(6) Uiso 1 1 d . .
H47B H 0.3472(17) 0.6215(11) 0.5851(12) 0.041(7) Uiso 1 1 d . .
H202 H -0.1080(14) 0.9837(10) 0.5467(10) 0.028(6) Uiso 1 1 d . .
H28B H -0.1151(15) 1.0309(10) 0.8419(11) 0.036(6) Uiso 1 1 d . .
H47H H 0.1672(16) 0.6999(10) 0.4895(11) 0.036(6) Uiso 1 1 d . .
H23 H -0.0504(14) 0.9636(9) 0.7191(10) 0.026(5) Uiso 1 1 d . .
H305 H 0.3074(15) 1.1300(10) 0.5940(10) 0.029(6) Uiso 1 1 d . .
H33 H 0.5331(14) 1.0127(10) 0.7538(10) 0.028(6) Uiso 1 1 d . .
H27H H 0.3900(17) 0.9268(11) 0.8189(11) 0.038(7) Uiso 1 1 d . .
H37A H 0.5749(15) 0.7197(11) 0.8372(11) 0.039(7) Uiso 1 1 d . .
H27A H 0.3838(17) 1.0354(11) 0.8048(11) 0.040(7) Uiso 1 1 d . .
H47A H 0.2476(15) 0.6187(10) 0.5495(10) 0.032(6) Uiso 1 1 d . .
H27G H 0.3077(15) 0.8923(11) 0.8180(11) 0.035(6) Uiso 1 1 d . .
H38D H 0.7774(17) 0.9733(11) 0.9117(12) 0.045(7) Uiso 1 1 d . .
H28G H -0.0895(16) 0.9125(10) 0.8001(12) 0.034(6) Uiso 1 1 d . .
H406 H 0.5559(15) 0.9591(10) 0.5200(11) 0.036(6) Uiso 1 1 d . .
H37E H 0.4135(14) 0.7864(10) 0.8050(11) 0.032(6) Uiso 1 1 d . .
H2 H 0.0241(13) 0.9863(10) 0.6183(10) 0.022(5) Uiso 1 1 d . .
H4 H 0.4542(14) 0.8894(9) 0.5149(10) 0.023(5) Uiso 1 1 d . .
H38A H 0.5671(17) 0.9827(11) 0.9172(11) 0.035(6) Uiso 1 1 d . .
H18E H -0.0920(15) 0.6953(11) 0.4315(11) 0.033(6) Uiso 1 1 d . .
H17A H 0.2342(17) 0.7881(12) 0.7352(13) 0.050(8) Uiso 1 1 d . .
H48A H 0.7281(16) 0.6701(11) 0.5931(11) 0.037(6) Uiso 1 1 d . .
H47G H 0.2139(15) 0.7597(11) 0.4862(11) 0.036(6) Uiso 1 1 d . .
H302 H 0.5589(15) 1.0238(10) 0.6491(10) 0.030(6) Uiso 1 1 d . .
H37D H 0.4203(15) 0.7273(11) 0.7750(11) 0.037(6) Uiso 1 1 d . .
H48G H 0.5714(17) 0.6043(12) 0.5713(13) 0.049(8) Uiso 1 1 d . .
H403 H 0.7134(15) 0.8902(10) 0.7125(11) 0.030(6) Uiso 1 1 d . .
H37F H 0.3856(16) 0.7820(11) 0.7303(12) 0.039(7) Uiso 1 1 d . .
H48I H 0.6345(16) 0.5942(11) 0.5322(11) 0.038(6) Uiso 1 1 d . .
H303 H 0.5591(15) 1.1197(10) 0.6202(11) 0.034(6) Uiso 1 1 d . .
H17I H 0.1017(16) 0.8318(12) 0.7525(11) 0.039(7) Uiso 1 1 d . .
H17H H 0.0225(18) 0.7910(11) 0.7523(12) 0.044(7) Uiso 1 1 d . .
H405 H 0.6854(15) 1.0036(11) 0.5733(11) 0.034(6) Uiso 1 1 d . .
H204 H -0.2601(16) 0.8473(11) 0.5388(11) 0.038(7) Uiso 1 1 d . .
H47C H 0.3102(15) 0.6190(11) 0.5124(12) 0.038(7) Uiso 1 1 d . .
H28I H -0.0078(17) 0.8927(11) 0.8549(12) 0.042(7) Uiso 1 1 d . .
H47I H 0.2332(15) 0.7060(10) 0.4517(12) 0.035(6) Uiso 1 1 d . .
H47F H 0.2698(15) 0.7602(11) 0.6067(11) 0.035(6) Uiso 1 1 d . .
H28F H 0.0692(17) 1.0340(12) 0.9134(12) 0.046(7) Uiso 1 1 d . .
H37I H 0.5331(15) 0.7101(11) 0.7258(11) 0.033(6) Uiso 1 1 d . .
H38F H 0.7407(15) 0.9122(11) 0.8865(12) 0.038(7) Uiso 1 1 d . .
H28H H -0.0888(16) 0.9224(11) 0.8673(12) 0.041(7) Uiso 1 1 d . .
H38C H 0.6614(17) 0.9871(12) 0.9597(13) 0.049(7) Uiso 1 1 d . .
H18C H -0.1157(16) 0.6492(11) 0.5722(13) 0.041(7) Uiso 1 1 d . .
H37C H 0.5670(15) 0.7772(11) 0.8709(12) 0.039(7) Uiso 1 1 d . .
H27C H 0.2976(16) 1.0682(11) 0.7973(11) 0.039(7) Uiso 1 1 d . .
H102 H -0.0882(16) 0.8636(11) 0.4751(11) 0.038(7) Uiso 1 1 d . .
H17B H 0.2399(16) 0.7485(11) 0.7938(13) 0.045(7) Uiso 1 1 d . .
H18I H 0.0253(17) 0.5933(11) 0.5825(13) 0.045(7) Uiso 1 1 d . .
H304 H 0.4350(16) 1.1743(12) 0.5930(12) 0.045(7) Uiso 1 1 d . .
H48H H 0.5340(18) 0.6072(12) 0.4977(13) 0.048(8) Uiso 1 1 d . .
H17D H 0.0328(18) 0.6823(11) 0.7408(12) 0.045(7) Uiso 1 1 d . .
H38B H 0.6219(16) 0.9285(12) 0.9348(11) 0.038(7) Uiso 1 1 d . .
H48F H 0.6699(17) 0.6728(12) 0.4731(12) 0.045(7) Uiso 1 1 d . .
H18B H -0.1564(17) 0.6185(12) 0.5091(12) 0.047(7) Uiso 1 1 d . .
H104 H -0.0712(17) 0.9070(11) 0.3077(13) 0.049(8) Uiso 1 1 d . .
H203 H -0.2386(16) 0.9389(11) 0.5027(12) 0.039(7) Uiso 1 1 d . .
H27I H 0.3179(16) 0.9187(11) 0.7570(12) 0.039(7) Uiso 1 1 d . .
H38I H 0.5919(18) 1.0604(11) 0.8448(12) 0.042(7) Uiso 1 1 d . .
H18A H -0.1612(17) 0.6854(12) 0.5129(12) 0.047(7) Uiso 1 1 d . .
H28A H -0.0541(16) 1.0638(12) 0.8164(11) 0.039(7) Uiso 1 1 d . .
H38H H 0.6846(17) 1.0607(12) 0.8868(13) 0.046(7) Uiso 1 1 d . .
H47E H 0.3227(16) 0.7054(11) 0.6420(12) 0.041(7) Uiso 1 1 d . .
H18H H -0.0164(16) 0.5681(11) 0.5148(12) 0.043(7) Uiso 1 1 d . .
H205 H -0.1498(16) 0.8038(11) 0.6227(12) 0.041(7) Uiso 1 1 d . .
H17G H 0.1110(17) 0.7889(12) 0.8070(13) 0.051(8) Uiso 1 1 d . .
H206 H -0.0264(15) 0.8551(10) 0.6642(11) 0.028(6) Uiso 1 1 d . .
H48E H 0.5732(18) 0.6900(12) 0.4399(13) 0.052(8) Uiso 1 1 d . .
H48B H 0.6998(17) 0.7338(13) 0.5967(12) 0.047(7) Uiso 1 1 d . .
H18G H 0.0678(18) 0.6038(12) 0.5337(12) 0.048(8) Uiso 1 1 d . .
H105 H 0.0780(17) 0.9069(11) 0.3531(13) 0.047(8) Uiso 1 1 d . .
H38E H 0.7555(17) 0.9593(12) 0.8401(13) 0.051(8) Uiso 1 1 d . .
H18D H 0.0036(17) 0.6700(11) 0.4415(12) 0.044(7) Uiso 1 1 d . .
H38G H 0.6650(17) 1.0506(12) 0.8171(13) 0.048(8) Uiso 1 1 d . .
H48D H 0.6439(17) 0.7374(13) 0.4780(12) 0.050(8) Uiso 1 1 d . .
H17C H 0.2391(17) 0.7195(12) 0.7299(12) 0.045(7) Uiso 1 1 d . .
H28C H -0.1147(17) 1.0195(11) 0.7735(13) 0.046(7) Uiso 1 1 d . .
H17E H 0.1192(18) 0.6871(13) 0.7974(14) 0.059(8) Uiso 1 1 d . .
H17F H 0.1200(18) 0.6559(13) 0.7345(13) 0.052(8) Uiso 1 1 d . .
H48C H 0.6680(18) 0.6832(13) 0.6321(14) 0.060(9) Uiso 1 1 d . .
H103 H -0.1545(19) 0.8855(12) 0.3692(13) 0.054(8) Uiso 1 1 d . .

loop_
_atom_site_aniso_label
_atom_site_aniso_U_11
_atom_site_aniso_U_22
_atom_site_aniso_U_33
_atom_site_aniso_U_23
_atom_site_aniso_U_13
_atom_site_aniso_U_12
Mo1 0.02098(8) 0.01627(7) 0.01802(7) 0.00065(5) 0.00682(6) -0.00072(6)
Mo2 0.01930(8) 0.01790(8) 0.01877(8) -0.00145(5) 0.00450(6) 0.00073(6)
O 0.0220(6) 0.0232(7) 0.0256(7) -0.0045(5) 0.0090(5) 0.0002(5)
O2 0.0203(6) 0.0226(6) 0.0213(6) -0.0019(5) 0.0080(5) -0.0010(5)
O1 0.0244(6) 0.0201(6) 0.0187(6) 0.0015(5) 0.0058(5) 0.0015(5)
O4 0.0188(6) 0.0221(6) 0.0225(6) -0.0041(5) 0.0039(5) 0.0007(5)
O3 0.0231(6) 0.0190(6) 0.0191(6) -0.0018(5) 0.0030(5) -0.0010(5)
O10 0.0322(7) 0.0180(6) 0.0228(7) 0.0018(5) 0.0117(6) -0.0007(5)
O20 0.0281(7) 0.0245(7) 0.0211(6) 0.0001(5) 0.0057(5) 0.0035(5)
N2 0.0216(7) 0.0177(8) 0.0193(7) 0.0015(6) 0.0064(6) -0.0005(6)
N1 0.0210(7) 0.0171(7) 0.0192(7) 0.0023(6) 0.0075(6) 0.0010(6)
N4 0.0226(8) 0.0213(8) 0.0206(8) -0.0009(6) 0.0063(6) -0.0001(6)
N3 0.0215(7) 0.0173(7) 0.0216(7) -0.0006(6) 0.0068(6) 0.0016(6)
C21 0.0231(9) 0.0150(8) 0.0215(9) 0.0006(6) 0.0090(7) 0.0009(7)
C22 0.0242(9) 0.0165(8) 0.0197(8) 0.0014(6) 0.0061(7) 0.0009(7)
C23 0.0203(9) 0.0210(9) 0.0253(9) 0.0002(7) 0.0074(7) 0.0003(7)
C24 0.0260(9) 0.0182(8) 0.0257(9) 0.0001(7) 0.0117(8) 0.0000(7)
C25 0.0269(9) 0.0198(9) 0.0195(9) -0.0008(7) 0.0075(7) 0.0002(7)
C26 0.0225(9) 0.0157(8) 0.0222(9) 0.0002(6) 0.0071(7) -0.0006(7)
C27 0.0224(9) 0.0261(10) 0.0227(9) -0.0023(7) 0.0060(7) -0.0014(7)
C28 0.0277(10) 0.0265(10) 0.0279(10) -0.0012(8) 0.0138(8) 0.0005(8)
C11 0.0206(8) 0.0194(9) 0.0215(9) 0.0017(7) 0.0084(7) 0.0026(7)
C12 0.0196(8) 0.0189(8) 0.0201(8) 0.0038(6) 0.0085(7) 0.0015(7)
C13 0.0220(9) 0.0215(9) 0.0213(9) 0.0010(7) 0.0087(7) -0.0005(7)
C14 0.0209(9) 0.0204(9) 0.0293(10) 0.0014(7) 0.0112(7) -0.0009(7)
C15 0.0266(9) 0.0193(9) 0.0298(10) 0.0070(7) 0.0143(8) 0.0014(7)
C16 0.0251(9) 0.0216(9) 0.0240(9) 0.0053(7) 0.0128(7) 0.0045(7)
C17 0.0346(11) 0.0298(10) 0.0221(9) 0.0086(8) 0.0127(8) 0.0065(8)
C18 0.0301(10) 0.0211(9) 0.0343(11) 0.0001(8) 0.0121(9) -0.0066(8)
C41 0.0198(8) 0.0230(9) 0.0164(8) -0.0032(7) 0.0031(7) 0.0026(7)
C42 0.0243(9) 0.0207(9) 0.0203(9) -0.0022(7) 0.0059(7) -0.0005(7)
C43 0.0218(9) 0.0257(9) 0.0234(9) -0.0015(7) 0.0080(7) -0.0003(7)
C44 0.0231(9) 0.0233(9) 0.0208(9) -0.0019(7) 0.0068(7) 0.0023(7)
C45 0.0255(9) 0.0197(9) 0.0204(9) -0.0022(7) 0.0059(7) 0.0006(7)
C46 0.0205(8) 0.0239(9) 0.0162(8) -0.0020(7) 0.0035(7) 0.0002(7)
C47 0.0194(9) 0.0230(9) 0.0249(9) -0.0025(7) 0.0048(7) -0.0011(7)
C48 0.0264(10) 0.0261(10) 0.0297(10) -0.0021(8) 0.0118(8) 0.0045(8)
C31 0.0200(8) 0.0209(9) 0.0209(9) -0.0030(7) 0.0062(7) -0.0008(7)
C32 0.0180(8) 0.0212(9) 0.0219(9) -0.0011(7) 0.0077(7) 0.0008(7)
C33 0.0226(9) 0.0193(9) 0.0249(9) -0.0038(7) 0.0094(7) -0.0012(7)
C34 0.0191(8) 0.0252(9) 0.0224(9) -0.0046(7) 0.0079(7) -0.0029(7)
C35 0.0200(9) 0.0253(9) 0.0215(9) -0.0001(7) 0.0046(7) 0.0015(7)
C36 0.0210(9) 0.0208(9) 0.0226(9) -0.0011(7) 0.0070(7) 0.0013(7)
C37 0.0271(9) 0.0198(9) 0.0214(9) -0.0001(7) 0.0017(7) 0.0009(7)
C38 0.0251(9) 0.0270(10) 0.0236(9) -0.0061(7) 0.0046(8) -0.0046(8)
C201 0.0179(8) 0.0235(9) 0.0203(9) -0.0017(7) 0.0044(7) 0.0003(7)
C202 0.0271(10) 0.0263(10) 0.0217(9) 0.0023(7) 0.0074(8) 0.0015(8)
C203 0.0254(10) 0.0424(12) 0.0223(10) 0.0003(9) 0.0031(8) 0.0033(9)
C204 0.0211(10) 0.0427(13) 0.0348(11) -0.0096(9) 0.0064(8) -0.0076(9)
C205 0.0293(10) 0.0270(10) 0.0379(11) -0.0016(9) 0.0152(9) -0.0043(8)
C206 0.0228(9) 0.0258(10) 0.0270(10) 0.0015(8) 0.0074(8) 0.0022(8)
C271 0.0275(11) 0.0354(12) 0.0334(12) -0.0009(9) 0.0079(9) -0.0091(9)
C272 0.0256(10) 0.0341(12) 0.0260(10) -0.0051(8) 0.0042(8) -0.0007(9)
C273 0.0242(10) 0.0350(12) 0.0284(11) -0.0033(9) 0.0040(8) 0.0067(8)
C281 0.0381(12) 0.0417(14) 0.0368(13) 0.0000(10) 0.0199(11) 0.0105(10)
C282 0.0377(12) 0.0366(12) 0.0291(11) -0.0009(9) 0.0180(9) -0.0029(10)
C283 0.0386(12) 0.0365(12) 0.0430(13) -0.0039(10) 0.0236(11) -0.0081(10)
C101 0.0307(10) 0.0144(8) 0.0184(8) 0.0002(6) 0.0076(7) 0.0014(7)
C102 0.0330(11) 0.0325(11) 0.0237(10) -0.0017(8) 0.0064(8) 0.0045(9)
C103 0.0431(13) 0.0356(12) 0.0288(11) -0.0012(9) -0.0029(10) 0.0110(10)
C104 0.0669(16) 0.0217(10) 0.0202(10) 0.0022(8) 0.0042(10) 0.0056(10)
C105 0.0708(17) 0.0262(11) 0.0272(11) 0.0008(8) 0.0254(12) -0.0042(11)
C106 0.0386(12) 0.0253(10) 0.0249(10) 0.0001(8) 0.0137(9) -0.0027(8)
C171 0.0370(12) 0.0523(15) 0.0272(11) 0.0117(10) 0.0085(10) 0.0131(11)
C172 0.0680(19) 0.0371(13) 0.0349(13) 0.0158(10) 0.0225(13) 0.0053(12)
C173 0.0468(14) 0.0404(13) 0.0241(11) 0.0070(9) 0.0155(10) 0.0118(11)
C181 0.0301(12) 0.0355(13) 0.0627(18) -0.0008(12) 0.0173(12) -0.0104(10)
C182 0.0525(15) 0.0301(12) 0.0338(12) -0.0041(9) 0.0060(11) -0.0167(11)
C183 0.0414(13) 0.0236(11) 0.0455(14) -0.0028(9) 0.0154(11) -0.0027(9)
C401 0.0187(8) 0.0232(9) 0.0239(9) -0.0036(7) 0.0063(7) 0.0005(7)
C402 0.0258(9) 0.0256(10) 0.0255(10) 0.0011(8) 0.0111(8) -0.0005(8)
C403 0.0243(10) 0.0367(11) 0.0257(10) -0.0027(8) 0.0062(8) 0.0010(8)
C404 0.0222(10) 0.0354(12) 0.0386(12) -0.0086(9) 0.0094(9) -0.0061(8)
C405 0.0285(10) 0.0251(10) 0.0405(12) -0.0007(8) 0.0191(9) -0.0026(8)
C406 0.0253(9) 0.0269(10) 0.0266(10) -0.0011(8) 0.0113(8) 0.0043(8)
C471 0.0264(10) 0.0264(11) 0.0429(13) -0.0030(9) 0.0108(10) -0.0034(8)
C472 0.0303(11) 0.0339(12) 0.0306(11) -0.0026(9) 0.0135(9) -0.0026(9)
C473 0.0215(10) 0.0345(12) 0.0291(11) -0.0006(9) 0.0009(8) -0.0032(8)
C481 0.0285(11) 0.0438(14) 0.0449(14) -0.0068(11) 0.0035(10) 0.0117(10)
C482 0.0413(13) 0.0426(14) 0.0437(14) 0.0033(11) 0.0259(12) 0.0111(11)
C483 0.0374(13) 0.0281(11) 0.0578(16) -0.0021(10) 0.0236(12) 0.0078(9)
C301 0.0275(9) 0.0174(8) 0.0183(8) -0.0020(6) 0.0083(7) -0.0010(7)
C302 0.0292(10) 0.0252(10) 0.0311(10) -0.0038(8) 0.0127(8) -0.0022(8)
C303 0.0439(13) 0.0286(11) 0.0359(12) -0.0022(9) 0.0183(10) -0.0102(9)
C304 0.0580(15) 0.0187(10) 0.0268(10) 0.0002(8) 0.0095(10) -0.0035(9)
C305 0.0394(12) 0.0236(10) 0.0234(10) -0.0035(8) 0.0006(9) 0.0074(9)
C306 0.0256(10) 0.0245(10) 0.0210(9) -0.0029(7) 0.0043(7) 0.0007(8)
C371 0.0361(12) 0.0242(10) 0.0274(11) 0.0026(8) -0.0012(9) 0.0031(9)
C372 0.0312(11) 0.0273(11) 0.0295(11) 0.0032(8) 0.0054(9) -0.0043(8)
C373 0.0398(12) 0.0221(10) 0.0282(11) -0.0020(8) 0.0079(9) 0.0038(9)
C381 0.0392(13) 0.0414(14) 0.0260(11) -0.0101(9) 0.0105(9) -0.0055(10)
C382 0.0241(10) 0.0465(15) 0.0396(13) -0.0104(11) 0.0046(9) -0.0067(10)
C383 0.0461(14) 0.0301(12) 0.0341(12) -0.0079(9) 0.0022(11) -0.0118(10)
C51 0.0540(18) 0.060(2) 0.080(2) -0.0123(17) 0.0122(16) -0.0005(15)
C52 0.0532(17) 0.077(2) 0.0603(19) 0.0141(17) 0.0130(15) -0.0248(16)
C53 0.0516(18) 0.093(3) 0.068(2) -0.0218(19) 0.0287(16) -0.0204(18)
C54 0.0531(19) 0.060(2) 0.129(4) -0.009(2) 0.030(2) -0.0012(16)
C55 0.067(2) 0.108(3) 0.085(3) 0.047(2) 0.013(2) 0.011(2)
C56 0.064(2) 0.132(4) 0.0426(17) -0.009(2) 0.0078(15) 0.000(2)
C57 0.128(5) 0.072(3) 0.317(10) -0.037(4) 0.065(5) 0.033(3)

loop_
_atom_type_symbol
_atom_type_description
_atom_type_scat_dispersion_real
_atom_type_scat_dispersion_imag
_atom_type_scat_source
C C 0.0033 0.0016 'International Tables Vol C Tables 4.2.6.8 and 6.1.1.4'
H H 0.0000 0.0000 'International Tables Vol C Tables 4.2.6.8 and 6.1.1.4'
N N 0.0061 0.0033 'International Tables Vol C Tables 4.2.6.8 and 6.1.1.4'
O O 0.0106 0.0060 'International Tables Vol C Tables 4.2.6.8 and 6.1.1.4'
Mo Mo -1.6832 0.6857 'International Tables Vol C Tables 4.2.6.8 and 6.1.1.4'
D D 0.0000 0.0000 'International Tables Vol C Tables 4.2.6.8 and 6.1.1.4'

loop_
_geom_angle_atom_site_label_1
_geom_angle_atom_site_label_2
_geom_angle_atom_site_label_3
_geom_angle
O10 Mo1 O 102.31(6)
O10 Mo1 O2 109.08(6)
O Mo1 O2 88.51(5)
O10 Mo1 N1 87.59(6)
O Mo1 N1 98.99(6)
O2 Mo1 N1 159.95(6)
O10 Mo1 O1 156.95(6)
O Mo1 O1 95.29(5)
O2 Mo1 O1 85.92(5)
N1 Mo1 O1 74.94(5)
O10 Mo1 N2 85.21(6)
O Mo1 N2 162.63(5)
O2 Mo1 N2 74.19(5)
N1 Mo1 N2 96.93(6)
O1 Mo1 N2 82.17(5)
O20 Mo2 O 101.72(6)
O20 Mo2 O4 109.92(6)
O Mo2 O4 89.85(5)
O20 Mo2 O3 157.21(6)
O Mo2 O3 96.90(5)
O4 Mo2 O3 82.95(5)
O20 Mo2 N3 89.05(6)
O Mo2 N3 100.46(6)
O4 Mo2 N3 156.24(6)
O3 Mo2 N3 74.65(5)
O20 Mo2 N4 83.13(6)
O Mo2 N4 163.24(6)
O4 Mo2 N4 73.46(5)
O3 Mo2 N4 82.77(5)
N3 Mo2 N4 95.62(6)
Mo2 O Mo1 165.10(8)
C21 O2 Mo1 120.77(11)
C11 O1 Mo1 119.90(11)
C41 O4 Mo2 120.45(11)
C31 O3 Mo2 120.39(11)
C201 N2 C22 116.98(14)
C201 N2 Mo1 118.38(11)
C22 N2 Mo1 106.85(11)
C201 N2 H2 109.6(15)
C22 N2 H2 104.9(15)
Mo1 N2 H2 97.7(15)
C12 N1 C101 117.33(15)
C12 N1 Mo1 118.67(12)
C101 N1 Mo1 123.70(11)
C401 N4 C42 116.57(15)
C401 N4 Mo2 117.24(11)
C42 N4 Mo2 105.72(11)
C401 N4 H4 108.3(15)
C42 N4 H4 108.7(15)
Mo2 N4 H4 98.6(14)
C32 N3 C301 118.72(15)
C32 N3 Mo2 118.99(12)
C301 N3 Mo2 121.90(12)
O2 C21 C22 116.94(16)
O2 C21 C26 122.89(16)
C22 C21 C26 120.17(16)
C23 C22 C21 121.99(17)
C23 C22 N2 123.89(16)
C21 C22 N2 114.08(16)
C22 C23 C24 119.75(17)
C22 C23 H23 118.8(13)
C24 C23 H23 121.4(13)
C23 C24 C25 117.88(17)
C23 C24 C28 119.07(17)
C25 C24 C28 123.01(17)
C24 C25 C26 123.83(17)
C24 C25 H25 118.1(13)
C26 C25 H25 118.1(13)
C21 C26 C25 116.38(17)
C21 C26 C27 120.88(16)
C25 C26 C27 122.72(16)
C272 C27 C26 111.83(16)
C272 C27 C271 108.07(17)
C26 C27 C271 109.35(16)
C272 C27 C273 108.08(17)
C26 C27 C273 109.64(16)
C271 C27 C273 109.85(17)
C282 C28 C283 108.41(18)
C282 C28 C281 108.62(18)
C283 C28 C281 109.42(19)
C282 C28 C24 112.55(17)
C283 C28 C24 108.30(16)
C281 C28 C24 109.50(17)
O1 C11 C12 114.22(15)
O1 C11 C16 125.14(16)
C12 C11 C16 120.62(17)
N1 C12 C13 126.43(16)
N1 C12 C11 112.23(16)
C13 C12 C11 121.33(16)
C14 C13 C12 118.92(17)
C14 C13 H13 122.7(13)
C12 C13 H13 118.4(13)
C13 C14 C15 118.57(17)
C13 C14 C18 121.79(17)
C15 C14 C18 119.61(16)
C16 C15 C14 124.72(17)
C16 C15 H15 118.9(13)
C14 C15 H15 116.4(13)
C15 C16 C11 115.76(17)
C15 C16 C17 122.77(17)
C11 C16 C17 121.40(17)
C172 C17 C173 107.68(19)
C172 C17 C171 108.5(2)
C173 C17 C171 108.9(2)
C172 C17 C16 111.47(19)
C173 C17 C16 111.63(16)
C171 C17 C16 108.61(16)
C182 C18 C181 108.9(2)
C182 C18 C183 107.73(19)
C181 C18 C183 109.76(19)
C182 C18 C14 111.96(16)
C181 C18 C14 108.13(18)
C183 C18 C14 110.36(17)
O4 C41 C42 117.03(16)
O4 C41 C46 122.96(16)
C42 C41 C46 120.01(16)
C43 C42 C41 122.15(17)
C43 C42 N4 123.41(17)
C41 C42 N4 114.44(16)
C42 C43 C44 119.72(18)
C42 C43 H43 118.7(13)
C44 C43 H43 121.5(13)
C43 C44 C45 117.79(17)
C43 C44 C48 119.03(17)
C45 C44 C48 123.16(17)
C44 C45 C46 123.87(18)
C44 C45 H45 118.8(12)
C46 C45 H45 117.3(12)
C41 C46 C45 116.41(17)
C41 C46 C47 121.31(16)
C45 C46 C47 122.27(17)
C471 C47 C46 112.19(16)
C471 C47 C473 108.02(17)
C46 C47 C473 109.68(16)
C471 C47 C472 107.19(17)
C46 C47 C472 110.36(15)
C473 C47 C472 109.31(17)
C483 C48 C481 108.3(2)
C483 C48 C482 108.54(19)
C481 C48 C482 109.6(2)
C483 C48 C44 112.16(17)
C481 C48 C44 108.95(17)
C482 C48 C44 109.33(17)
O3 C31 C32 113.90(16)
O3 C31 C36 124.76(16)
C32 C31 C36 121.33(16)
N3 C32 C33 127.09(17)
N3 C32 C31 112.07(16)
C33 C32 C31 120.83(17)
C34 C33 C32 119.06(17)
C34 C33 H33 121.9(14)
C32 C33 H33 119.0(14)
C33 C34 C35 118.90(17)
C33 C34 C38 122.43(17)
C35 C34 C38 118.67(17)
C36 C35 C34 124.22(17)
C36 C35 H35 116.8(13)
C34 C35 H35 119.0(13)
C35 C36 C31 115.64(17)
C35 C36 C37 123.07(17)
C31 C36 C37 121.25(16)
C372 C37 C371 108.20(17)
C372 C37 C36 108.22(16)
C371 C37 C36 111.82(16)
C372 C37 C373 109.88(17)
C371 C37 C373 107.38(17)
C36 C37 C373 111.29(16)
C383 C38 C382 108.30(19)
C383 C38 C381 108.69(19)
C382 C38 C381 109.32(19)
C383 C38 C34 111.82(17)
C382 C38 C34 108.92(16)
C381 C38 C34 109.77(17)
C206 C201 C202 120.87(18)
C206 C201 N2 120.77(16)
C202 C201 N2 118.34(17)
C203 C202 C201 119.40(19)
C203 C202 H202 121.8(15)
C201 C202 H202 118.8(15)
C204 C203 C202 120.4(2)
C204 C203 H203 121.1(16)
C202 C203 H203 118.4(16)
C203 C204 C205 119.83(19)
C203 C204 H204 121.0(15)
C205 C204 H204 119.1(15)
C204 C205 C206 120.3(2)
C204 C205 H205 123.9(15)
C206 C205 H205 115.7(15)
C201 C206 C205 119.09(19)
C201 C206 H206 119.9(15)
C205 C206 H206 121.0(15)
C27 C271 H27B 112.6(14)
C27 C271 H27A 109.5(15)
H27B C271 H27A 108(2)
C27 C271 H27C 109.9(15)
H27B C271 H27C 110(2)
H27A C271 H27C 107(2)
C27 C272 H27F 108.3(14)
C27 C272 H27E 112.1(13)
H27F C272 H27E 111(2)
C27 C272 H27D 111.5(13)
H27F C272 H27D 108.5(19)
H27E C272 H27D 105.7(19)
C27 C273 H27H 109.0(15)
C27 C273 H27G 109.0(14)
H27H C273 H27G 110(2)
C27 C273 H27I 112.7(15)
H27H C273 H27I 106(2)
H27G C273 H27I 110(2)
C28 C281 H28B 110.2(14)
C28 C281 H28A 110.6(16)
H28B C281 H28A 107(2)
C28 C281 H28C 111.9(16)
H28B C281 H28C 109(2)
H28A C281 H28C 108(2)
C28 C282 H28E 112.4(14)
C28 C282 H28D 110.1(14)
H28E C282 H28D 105.9(19)
C28 C282 H28F 112.5(15)
H28E C282 H28F 107(2)
H28D C282 H28F 109(2)
C28 C283 H28G 112.2(15)
C28 C283 H28I 109.0(15)
H28G C283 H28I 108(2)
C28 C283 H28H 111.5(15)
H28G C283 H28H 106(2)
H28I C283 H28H 110(2)
C106 C101 C102 119.89(18)
C106 C101 N1 119.55(17)
C102 C101 N1 120.54(17)
C101 C102 C103 119.6(2)
C101 C102 H102 119.4(15)
C103 C102 H102 121.0(15)
C104 C103 C102 120.6(2)
C104 C103 H103 120.0(17)
C102 C103 H103 119.4(17)
C103 C104 C105 119.7(2)
C103 C104 H104 118.7(17)
C105 C104 H104 121.6(17)
C104 C105 C106 120.7(2)
C104 C105 H105 121.3(18)
C106 C105 H105 117.9(18)
C101 C106 C105 119.5(2)
C101 C106 H106 119.5(14)
C105 C106 H106 121.0(14)
C17 C171 H17A 111.1(16)
C17 C171 H17B 108.1(15)
H17A C171 H17B 110(2)
C17 C171 H17C 109.2(16)
H17A C171 H17C 109(2)
H17B C171 H17C 110(2)
C17 C172 H17D 113.2(16)
C17 C172 H17E 108.5(17)
H17D C172 H17E 105(2)
C17 C172 H17F 111.6(16)
H17D C172 H17F 109(2)
H17E C172 H17F 109(2)
C17 C173 H17I 111.3(15)
C17 C173 H17H 110.7(15)
H17I C173 H17H 112(2)
C17 C173 H17G 108.4(16)
H17I C173 H17G 107(2)
H17H C173 H17G 107(2)
C18 C181 H18C 108.3(15)
C18 C181 H18B 112.6(17)
H18C C181 H18B 108(2)
C18 C181 H18A 111.0(16)
H18C C181 H18A 108(2)
H18B C181 H18A 109(2)
C18 C182 H18F 108.0(16)
C18 C182 H18E 110.4(15)
H18F C182 H18E 107(2)
C18 C182 H18D 107.8(15)
H18F C182 H18D 112(2)
H18E C182 H18D 112(2)
C18 C183 H18I 114.7(16)
C18 C183 H18H 110.7(15)
H18I C183 H18H 107(2)
C18 C183 H18G 113.3(17)
H18I C183 H18G 105(2)
H18H C183 H18G 106(2)
C406 C401 C402 120.07(18)
C406 C401 N4 119.71(17)
C402 C401 N4 120.18(17)
C403 C402 C401 119.64(19)
C403 C402 H402 119.4(13)
C401 C402 H402 121.0(13)
C404 C403 C402 120.4(2)
C404 C403 H403 122.0(14)
C402 C403 H403 117.6(14)
C405 C404 C403 119.84(19)
C405 C404 H404 120.3(15)
C403 C404 H404 119.8(15)
C404 C405 C406 120.3(2)
C404 C405 H405 118.1(14)
C406 C405 H405 121.5(14)
C401 C406 C405 119.68(19)
C401 C406 H406 121.0(16)
C405 C406 H406 119.3(16)
C47 C471 H47B 109.8(15)
C47 C471 H47A 109.2(14)
H47B C471 H47A 109(2)
C47 C471 H47C 111.3(15)
H47B C471 H47C 110(2)
H47A C471 H47C 107(2)
C47 C472 H47D 109.8(13)
C47 C472 H47F 113.2(15)
H47D C472 H47F 107.7(19)
C47 C472 H47E 109.3(15)
H47D C472 H47E 104.5(19)
H47F C472 H47E 112(2)
C47 C473 H47H 110.5(14)
C47 C473 H47G 111.1(14)
H47H C473 H47G 109(2)
C47 C473 H47I 109.4(14)
H47H C473 H47I 110(2)
H47G C473 H47I 107(2)
C48 C481 H48A 109.9(15)
C48 C481 H48B 113.0(16)
H48A C481 H48B 107(2)
C48 C481 H48C 110.8(17)
H48A C481 H48C 107(2)
H48B C481 H48C 109(2)
C48 C482 H48F 111.0(16)
C48 C482 H48E 108.9(16)
H48F C482 H48E 107(2)
C48 C482 H48D 112.3(16)
H48F C482 H48D 108(2)
H48E C482 H48D 110(2)
C48 C483 H48G 111.5(16)
C48 C483 H48I 109.6(14)
H48G C483 H48I 107(2)
C48 C483 H48H 110.6(16)
H48G C483 H48H 109(2)
H48I C483 H48H 109(2)
C306 C301 C302 120.39(18)
C306 C301 N3 119.04(17)
C302 C301 N3 120.54(17)
C301 C302 C303 119.3(2)
C301 C302 H302 121.0(14)
C303 C302 H302 119.8(14)
C304 C303 C302 120.4(2)
C304 C303 H303 120.9(15)
C302 C303 H303 118.7(15)
C303 C304 C305 120.0(2)
C303 C304 H304 118.5(16)
C305 C304 H304 121.4(16)
C304 C305 C306 120.4(2)
C304 C305 H305 121.8(15)
C306 C305 H305 117.7(15)
C305 C306 C301 119.43(19)
C305 C306 H306 121.1(13)
C301 C306 H306 119.4(13)
C37 C371 H37B 112.0(13)
C37 C371 H37A 109.9(15)
H37B C371 H37A 106(2)
C37 C371 H37C 112.3(14)
H37B C371 H37C 111(2)
H37A C371 H37C 106(2)
C37 C372 H37E 111.5(14)
C37 C372 H37D 111.0(14)
H37E C372 H37D 103.1(19)
C37 C372 H37F 111.5(14)
H37E C372 H37F 110(2)
H37D C372 H37F 109(2)
C37 C373 H37H 111.6(14)
C37 C373 H37G 111.8(14)
H37H C373 H37G 107.1(19)
C37 C373 H37I 107.4(14)
H37H C373 H37I 110.4(19)
H37G C373 H37I 108.5(19)
C38 C381 H38A 109.6(15)
C38 C381 H38C 111.1(16)
H38A C381 H38C 109(2)
C38 C381 H38B 112.6(15)
H38A C381 H38B 109(2)
H38C C381 H38B 105(2)
C38 C382 H38D 110.0(16)
C38 C382 H38F 110.9(15)
H38D C382 H38F 108(2)
C38 C382 H38E 110.8(16)
H38D C382 H38E 110(2)
H38F C382 H38E 108(2)
C38 C383 H38I 113.7(16)
C38 C383 H38H 110.0(17)
H38I C383 H38H 106(2)
C38 C383 H38G 112.1(16)
H38I C383 H38G 106(2)
H38H C383 H38G 108(2)
C52 C51 C56 119.0(3)
C52 C51 C57 120.8(5)
C56 C51 C57 120.3(5)
C51 C52 C53 121.9(3)
C51 C52 D52 119.0
C53 C52 D52 119.0
C52 C53 C54 120.1(3)
C52 C53 D53 119.9
C54 C53 D53 119.9
C55 C54 C53 119.0(4)
C55 C54 D54 120.5
C53 C54 D54 120.5
C54 C55 C56 119.3(3)
C54 C55 D55 120.3
C56 C55 D55 120.3
C51 C56 C55 120.7(3)
C51 C56 D56 119.7
C55 C56 D56 119.7
C51 C57 D57A 109.5
C51 C57 D57B 109.5
D57A C57 D57B 109.5
C51 C57 D57C 109.5
D57A C57 D57C 109.5
D57B C57 D57C 109.5

loop_
_geom_bond_atom_site_label_1
_geom_bond_atom_site_label_2
_geom_bond_distance
Mo1 O10 1.6884(13)
Mo1 O 1.8819(13)
Mo1 O2 1.9675(12)
Mo1 N1 2.0297(15)
Mo1 O1 2.0347(12)
Mo1 N2 2.3126(15)
Mo2 O20 1.6973(13)
Mo2 O 1.8571(13)
Mo2 O4 1.9679(13)
Mo2 O3 2.0266(12)
Mo2 N3 2.0285(15)
Mo2 N4 2.3631(16)
O2 C21 1.352(2)
O1 C11 1.320(2)
O4 C41 1.351(2)
O3 C31 1.326(2)
N2 C201 1.451(2)
N2 C22 1.453(2)
N2 H2 0.83(2)
N1 C12 1.379(2)
N1 C101 1.430(2)
N4 C401 1.446(2)
N4 C42 1.456(2)
N4 H4 0.86(2)
N3 C32 1.381(2)
N3 C301 1.430(2)
C21 C22 1.388(3)
C21 C26 1.398(2)
C22 C23 1.373(3)
C23 C24 1.386(3)
C23 H23 0.95(2)
C24 C25 1.391(3)
C24 C28 1.531(3)
C25 C26 1.398(3)
C25 H25 0.92(2)
C26 C27 1.528(3)
C27 C272 1.527(3)
C27 C271 1.533(3)
C27 C273 1.534(3)
C28 C282 1.519(3)
C28 C283 1.528(3)
C28 C281 1.531(3)
C11 C12 1.408(2)
C11 C16 1.409(2)
C12 C13 1.397(3)
C13 C14 1.375(3)
C13 H13 0.92(2)
C14 C15 1.410(3)
C14 C18 1.530(3)
C15 C16 1.377(3)
C15 H15 0.93(2)
C16 C17 1.532(3)
C17 C172 1.526(3)
C17 C173 1.528(3)
C17 C171 1.530(3)
C18 C182 1.523(3)
C18 C181 1.526(3)
C18 C183 1.528(3)
C41 C42 1.389(3)
C41 C46 1.398(3)
C42 C43 1.375(3)
C43 C44 1.384(3)
C43 H43 0.96(2)
C44 C45 1.395(3)
C44 C48 1.531(3)
C45 C46 1.400(3)
C45 H45 0.93(2)
C46 C47 1.529(3)
C47 C471 1.523(3)
C47 C473 1.532(3)
C47 C472 1.532(3)
C48 C483 1.516(3)
C48 C481 1.528(3)
C48 C482 1.530(3)
C31 C32 1.402(3)
C31 C36 1.408(3)
C32 C33 1.401(3)
C33 C34 1.375(3)
C33 H33 0.93(2)
C34 C35 1.408(3)
C34 C38 1.530(2)
C35 C36 1.383(3)
C35 H35 0.91(2)
C36 C37 1.529(3)
C37 C372 1.525(3)
C37 C371 1.529(3)
C37 C373 1.532(3)
C38 C383 1.520(3)
C38 C382 1.527(3)
C38 C381 1.529(3)
C201 C206 1.378(3)
C201 C202 1.381(3)
C202 C203 1.381(3)
C202 H202 0.89(2)
C203 C204 1.375(3)
C203 H203 0.93(3)
C204 C205 1.382(3)
C204 H204 0.93(3)
C205 C206 1.386(3)
C205 H205 0.98(3)
C206 H206 0.88(2)
C271 H27B 0.97(3)
C271 H27A 0.98(3)
C271 H27C 0.97(3)
C272 H27F 0.93(2)
C272 H27E 0.95(2)
C272 H27D 0.96(2)
C273 H27H 0.95(3)
C273 H27G 0.96(3)
C273 H27I 0.96(3)
C281 H28B 0.96(2)
C281 H28A 0.92(3)
C281 H28C 0.97(3)
C282 H28E 0.96(2)
C282 H28D 0.99(2)
C282 H28F 0.97(3)
C283 H28G 0.96(3)
C283 H28I 0.98(3)
C283 H28H 0.97(3)
C101 C106 1.379(3)
C101 C102 1.385(3)
C102 C103 1.385(3)
C102 H102 0.94(2)
C103 C104 1.369(4)
C103 H103 0.96(3)
C104 C105 1.369(4)
C104 H104 0.94(3)
C105 C106 1.388(3)
C105 H105 0.89(3)
C106 H106 0.87(2)
C171 H17A 0.97(3)
C171 H17B 0.97(3)
C171 H17C 0.98(3)
C172 H17D 0.99(3)
C172 H17E 0.99(3)
C172 H17F 0.98(3)
C173 H17I 0.95(3)
C173 H17H 0.98(3)
C173 H17G 0.98(3)
C181 H18C 0.96(3)
C181 H18B 0.94(3)
C181 H18A 0.96(3)
C182 H18F 0.96(3)
C182 H18E 0.93(2)
C182 H18D 1.02(3)
C183 H18I 0.96(3)
C183 H18H 1.00(3)
C183 H18G 0.94(3)
C401 C406 1.382(3)
C401 C402 1.387(3)
C402 C403 1.381(3)
C402 H402 0.92(2)
C403 C404 1.378(3)
C403 H403 0.92(2)
C404 C405 1.378(3)
C404 H404 0.92(2)
C405 C406 1.385(3)
C405 H405 0.95(2)
C406 H406 0.89(2)
C471 H47B 0.97(3)
C471 H47A 0.96(2)
C471 H47C 0.94(3)
C472 H47D 0.99(2)
C472 H47F 0.94(3)
C472 H47E 0.98(3)
C473 H47H 0.98(2)
C473 H47G 0.97(3)
C473 H47I 0.96(2)
C481 H48A 0.95(3)
C481 H48B 0.98(3)
C481 H48C 0.98(3)
C482 H48F 0.95(3)
C482 H48E 1.00(3)
C482 H48D 0.98(3)
C483 H48G 0.97(3)
C483 H48I 1.00(3)
C483 H48H 0.98(3)
C301 C306 1.384(3)
C301 C302 1.385(3)
C302 C303 1.386(3)
C302 H302 0.95(2)
C303 C304 1.373(3)
C303 H303 0.93(2)
C304 C305 1.376(3)
C304 H304 0.94(3)
C305 C306 1.382(3)
C305 H305 0.90(2)
C306 H306 0.93(2)
C371 H37B 0.97(2)
C371 H37A 0.96(3)
C371 H37C 0.99(3)
C372 H37E 0.98(2)
C372 H37D 0.99(3)
C372 H37F 0.98(3)
C373 H37H 0.99(2)
C373 H37G 0.97(2)
C373 H37I 0.98(2)
C381 H38A 0.92(3)
C381 H38C 0.97(3)
C381 H38B 0.94(3)
C382 H38D 0.95(3)
C382 H38F 0.98(3)
C382 H38E 0.98(3)
C383 H38I 0.97(3)
C383 H38H 0.92(3)
C383 H38G 0.96(3)
C51 C52 1.324(5)
C51 C56 1.355(5)
C51 C57 1.488(5)
C52 C53 1.356(5)
C52 D52 0.9500
C53 C54 1.362(5)
C53 D53 0.9500
C54 C55 1.361(6)
C54 D54 0.9500
C55 C56 1.381(6)
C55 D55 0.9500
C56 D56 0.9500
C57 D57A 0.9800
C57 D57B 0.9800
C57 D57C 0.9800
